data_7226626
loop_
_publ_author_name
'Wang, Kangcai'
'Liu, Tianlin'
'Liu, Yuji'
'Tian, Xin'
'Sun, Jie'
'Zhang, Qinghua'

_publ_section_title
;
 Fluorescent heterometallic MOFs: tunable framework charges and
 application for explosives detection
;
_journal_issue 42
_journal_name_full CrystEngComm
_journal_page_first 8301
_journal_paper_doi 10.1039/C6CE01818A
_journal_volume 18
_journal_year 2016
_chemical_formula_moiety '0.5(C192 H96 Cd12 Na12 O96), O, 2(C4 H9 N O)'
_chemical_formula_sum 'C104 H66 Cd6 N2 Na6 O51'
_chemical_formula_weight 2971.93
_chemical_name_systematic
;
 ? 
;
_space_group_crystal_system monoclinic
_space_group_IT_number 15
_space_group_name_Hall '-C 2yc'
_space_group_name_H-M_alt 'C 1 2/c 1'
_symmetry_space_group_name_Hall '-C 2yc'
_symmetry_space_group_name_H-M 'C 1 2/c 1'
_atom_sites_solution_hydrogens geom
_atom_sites_solution_primary iterative
_atom_sites_solution_secondary difmap
_audit_creation_date 2016-04-18
_audit_creation_method
;
Olex2 1.2
(compiled 2016.02.19 svn.r3266 for OlexSys, GUI svn.r5155)
;
_audit_update_record
;
2016-04-27 deposited with the CCDC.
2016-09-23 downloaded from the CCDC.
;
_cell_angle_alpha 90.00
_cell_angle_beta 119.2690(10)
_cell_angle_gamma 90.00
_cell_formula_units_Z 2
_cell_length_a 18.4148(9)
_cell_length_b 29.5574(15)
_cell_length_c 16.3155(8)
_cell_measurement_reflns_used 7037
_cell_measurement_temperature 296.15
_cell_measurement_theta_max 27.328
_cell_measurement_theta_min 2.425
_cell_volume 7746.7(7)
_computing_cell_refinement 'SAINT v8.27A (Bruker, 2012)'
_computing_data_reduction 'SAINT v8.27A (Bruker, 2012)'
_computing_molecular_graphics 'Olex2 (Dolomanov et al., 2009)'
_computing_publication_material 'Olex2 (Dolomanov et al., 2009)'
_computing_structure_refinement 'XL (Sheldrick, 2008)'
_computing_structure_solution
;
Superflip (Palatinus & Chapuis, 2007;Palatinus & van der Lee, 2008;
Palatinus et al., 2012)
;
_diffrn_ambient_temperature 296.15
_diffrn_measured_fraction_theta_full 0.987
_diffrn_measured_fraction_theta_max 0.987
_diffrn_measurement_device_type 'CCD area detector'
_diffrn_measurement_method 'phi and omega scans'
_diffrn_radiation_monochromator graphite
_diffrn_radiation_type MoK\a
_diffrn_radiation_wavelength 0.71073
_diffrn_reflns_av_R_equivalents 0.0258
_diffrn_reflns_av_unetI/netI 0.0315
_diffrn_reflns_limit_h_max 21
_diffrn_reflns_limit_h_min -19
_diffrn_reflns_limit_k_max 33
_diffrn_reflns_limit_k_min -35
_diffrn_reflns_limit_l_max 9
_diffrn_reflns_limit_l_min -19
_diffrn_reflns_number 19460
_diffrn_reflns_theta_full 25.01
_diffrn_reflns_theta_max 25.01
_diffrn_reflns_theta_min 1.38
_diffrn_source 'fine-focus sealed tube'
_exptl_absorpt_coefficient_mu 0.896
_exptl_absorpt_correction_T_max 0.836
_exptl_absorpt_correction_T_min 0.807
_exptl_absorpt_correction_type multi-scan
_exptl_absorpt_process_details
;
SADABS-2012/1 (Bruker,2012) was used for absorption correction.
wR2(int) was 0.0711 before and 0.0623 after correction.
The Ratio of minimum to maximum transmission is 0.8816.
The \l/2 correction factor is 0.0015.
;
_exptl_crystal_colour 'clear whiteish colourless'
_exptl_crystal_colour_lustre clear
_exptl_crystal_colour_modifier whiteish
_exptl_crystal_colour_primary colourless
_exptl_crystal_density_diffrn 1.274
_exptl_crystal_density_method 'not measured'
_exptl_crystal_description block
_exptl_crystal_F_000 2932
_exptl_crystal_size_max 0.24
_exptl_crystal_size_mid 0.22
_exptl_crystal_size_min 0.2
_refine_diff_density_max 1.587
_refine_diff_density_min -0.467
_refine_diff_density_rms 0.112
_refine_ls_extinction_method none
_refine_ls_goodness_of_fit_ref 1.025
_refine_ls_hydrogen_treatment constr
_refine_ls_matrix_type full
_refine_ls_number_parameters 414
_refine_ls_number_reflns 6744
_refine_ls_number_restraints 93
_refine_ls_restrained_S_all 1.023
_refine_ls_R_factor_all 0.0552
_refine_ls_R_factor_gt 0.0406
_refine_ls_shift/su_max 0.002
_refine_ls_shift/su_mean 0.000
_refine_ls_structure_factor_coef Fsqd
_refine_ls_weighting_details 'calc w=1/[\s^2^(Fo^2^)+(0.0700P)^2^+28.0760P] where P=(Fo^2^+2Fc^2^)/3'
_refine_ls_weighting_scheme calc
_refine_ls_wR_factor_gt 0.1128
_refine_ls_wR_factor_ref 0.1234
_reflns_number_gt 5352
_reflns_number_total 6744
_reflns_threshold_expression >2sigma(I)
_cod_data_source_file c6ce01818a2.cif
_cod_data_source_block a
_cod_depositor_comments 'Adding full bibliography for 7226626--7226630.cif.'
_cod_database_code 7226626
_olex2_refinement_description
;
1. Fixed Uiso
 At 1.2 times of:
  All C(H) groups
 At 1.5 times of:
  All C(H,H,H) groups
2. Restrained distances
 C28-N1 \\sim N1-C27
 with sigma of 0.02
 C28-C26 \\sim C26-C27
 with sigma of 0.02
3. Rigid bond restraints
 Cd2, O7
 with sigma for 1-2 distances of 0.002 and sigma for 1-3 distances of 0.002
4. Uiso/Uaniso restraints and constraints
C27 \\sim O14 \\sim C26 \\sim N1 \\sim C25 \\sim C28: within 3.8A with sigma of
0.01 and sigma for terminal atoms of 0.01
5. Others
 Fixed Sof: O13(0.25) O14(0.5) N1(0.5) C26(0.5) C25(0.5) H25A(0.5) H25B(0.5)
 H25C(0.5) C28(0.5) H28A(0.5) H28B(0.5) H28C(0.5) C27(0.5) H27A(0.5) H27B(0.5)
 H27C(0.5)
6.a Riding coordinates:
 C25(H25A,H25B,H25C)
6.b Aromatic/amide H refined with riding coordinates:
 C11(H11), C4(H4), C20(H20), C12(H12), C19(H19), C14(H14), C8(H8), C21(H21),
 C3(H3), C7(H7), C22(H22), C13(H13)
6.c Idealised Me refined as rotating group:
 C28(H28A,H28B,H28C), C27(H27A,H27B,H27C)
;
_olex2_submission_special_instructions 'No special instructions were received'

loop_
_space_group_symop_id
_space_group_symop_operation_xyz
1 'x, y, z'
2 '-x, y, -z+1/2'
3 'x+1/2, y+1/2, z'
4 '-x+1/2, y+1/2, -z+1/2'
5 '-x, -y, -z'
6 'x, -y, z-1/2'
7 '-x+1/2, -y+1/2, -z'
8 'x+1/2, -y+1/2, z-1/2'

loop_
_atom_site_label
_atom_site_type_symbol
_atom_site_fract_x
_atom_site_fract_y
_atom_site_fract_z
_atom_site_U_iso_or_equiv
_atom_site_adp_type
_atom_site_occupancy
_atom_site_calc_flag
_atom_site_site_symmetry_order
_atom_site_refinement_flags_posn
_atom_site_refinement_flags_adp
_atom_site_refinement_flags_occupancy
Cd2 Cd 0.095611(17) 0.630631(10) 0.13057(2) 0.02088(12) Uani 1 d 1 . U .
Cd1 Cd 0.5000 0.632537(14) 0.2500 0.02229(13) Uani 1 d 2 S T P
O6 O 0.09089(19) 0.59639(10) 0.2496(2) 0.0327(7) Uani 1 d 1 . . .
O8 O 0.0609(2) 0.56956(12) 0.0327(3) 0.0452(9) Uani 1 d 1 . . .
O10 O -0.04112(19) 0.66197(11) 0.0841(2) 0.0359(8) Uani 1 d 1 . . .
O12 O 0.20589(19) 0.67296(11) 0.2215(2) 0.0328(7) Uani 1 d 1 . . .
O2 O 0.36700(18) 0.66394(11) 0.1769(2) 0.0334(7) Uani 1 d 1 . . .
O4 O 0.5561(2) 0.57734(15) 0.3656(3) 0.0589(12) Uani 1 d 1 . . .
O5 O 0.2137(2) 0.57013(13) 0.2782(3) 0.0553(11) Uani 1 d 1 . . .
O7 O 0.1863(2) 0.59499(11) 0.0733(2) 0.0396(8) Uani 1 d 1 . U .
O11 O -0.3799(2) 0.79523(12) -0.2361(3) 0.0437(9) Uani 1 d 1 . . .
O1 O 0.4519(2) 0.69354(15) 0.1334(3) 0.0636(13) Uani 1 d 1 . . .
O9 O 0.0259(2) 0.68179(13) 0.0095(2) 0.0446(9) Uani 1 d 1 . . .
C11 C 0.2096(3) 0.5032(2) 0.3989(4) 0.0532(16) Uani 1 d 1 . . .
H11 H 0.2555 0.5036 0.3895 0.064 Uiso 1 calc 1 R . .
O3 O 0.4272(2) 0.59182(13) 0.3274(3) 0.0496(10) Uani 1 d 1 . . .
C4 C 0.3303(3) 0.75673(18) 0.0169(4) 0.0433(13) Uani 1 d 1 . . .
H4 H 0.3844 0.7614 0.0284 0.052 Uiso 1 calc 1 R . .
C20 C -0.2484(3) 0.73994(17) -0.1047(3) 0.0367(11) Uani 1 d 1 . . .
H20 H -0.2983 0.7392 -0.1033 0.044 Uiso 1 calc 1 R . .
C12 C 0.2040(3) 0.47028(19) 0.4566(4) 0.0470(14) Uani 1 d 1 . . .
H12 H 0.2461 0.4489 0.4856 0.056 Uiso 1 calc 1 R . .
C19 C -0.1828(3) 0.71284(17) -0.0437(3) 0.0376(11) Uani 1 d 1 . . .
H19 H -0.1889 0.6941 -0.0016 0.045 Uiso 1 calc 1 R . .
C24 C -0.3107(3) 0.79872(15) -0.2319(3) 0.0290(10) Uani 1 d 1 . . .
C18 C -0.1083(3) 0.71338(16) -0.0449(3) 0.0330(10) Uani 1 d 1 . . .
C14 C 0.0750(3) 0.50120(17) 0.4281(4) 0.0403(12) Uani 1 d 1 . . .
H14 H 0.0292 0.5006 0.4376 0.048 Uiso 1 calc 1 R . .
C8 C 0.4309(3) 0.52751(19) 0.4571(4) 0.0499(15) Uani 1 d 1 . . .
H8 H 0.3843 0.5461 0.4286 0.060 Uiso 1 calc 1 R . .
C10 C 0.1478(3) 0.53542(16) 0.3554(3) 0.0342(11) Uani 1 d 1 . . .
C15 C 0.1364(3) 0.46928(16) 0.4708(3) 0.0336(11) Uani 1 d 1 . . .
C9 C 0.1524(3) 0.56989(16) 0.2907(3) 0.0338(11) Uani 1 d 1 . . .
C6 C 0.4959(3) 0.53374(18) 0.4387(4) 0.0411(13) Uani 1 d 1 . . .
C21 C -0.1009(3) 0.74086(19) -0.1077(4) 0.0445(13) Uani 1 d 1 . . .
H21 H -0.0511 0.7412 -0.1094 0.053 Uiso 1 calc 1 R . .
C3 C 0.2325(3) 0.71572(18) 0.0451(4) 0.0444(13) Uani 1 d 1 . . .
H3 H 0.2208 0.6927 0.0757 0.053 Uiso 1 calc 1 R . .
C2 C 0.3140(3) 0.72205(17) 0.0626(3) 0.0360(11) Uani 1 d 1 . . .
C7 C 0.5651(3) 0.5059(2) 0.4827(4) 0.0491(15) Uani 1 d 1 . . .
H7 H 0.6094 0.5099 0.4712 0.059 Uiso 1 calc 1 R . .
C23 C -0.2406(3) 0.76793(16) -0.1672(3) 0.0307(10) Uani 1 d 1 . . .
C22 C -0.1657(3) 0.76811(18) -0.1686(4) 0.0413(12) Uani 1 d 1 . . .
H22 H -0.1593 0.7867 -0.2107 0.050 Uiso 1 calc 1 R . .
C1 C 0.3824(3) 0.69154(17) 0.1287(3) 0.0346(11) Uani 1 d 1 . . .
C13 C 0.0803(3) 0.53405(17) 0.3715(4) 0.0398(12) Uani 1 d 1 . . .
H13 H 0.0383 0.5555 0.3437 0.048 Uiso 1 calc 1 R . .
C17 C -0.0367(3) 0.68374(15) 0.0211(3) 0.0312(10) Uani 1 d 1 . . .
C16 C 0.1281(3) 0.56759(16) 0.0305(3) 0.0318(10) Uani 1 d 1 . . .
C5 C 0.4922(3) 0.57014(18) 0.3725(4) 0.0418(13) Uani 1 d 1 . . .
Na1 Na 0.29578(10) 0.61398(6) 0.22518(13) 0.0350(4) Uani 1 d 1 . . .
Na2 Na 0.0000 0.65814(9) 0.2500 0.0365(6) Uani 1 d 2 S T P
O13 O 0.0000 0.6402(5) -0.2500 0.106(6) Uani 0.50 d 2 S T P
O14 O 0.3366(11) 0.5750(5) 0.6265(10) 0.136(4) Uani 0.50 d 1 . U .
N1 N 0.2296(14) 0.5608(5) 0.6456(10) 0.120(4) Uani 0.50 d 1 D U .
C26 C 0.3031(18) 0.5510(6) 0.6616(14) 0.119(4) Uani 0.50 d 1 D U .
C25 C 0.3244(16) 0.5067(6) 0.7052(13) 0.131(4) Uani 0.50 d 1 . U .
H25A H 0.2939 0.4840 0.6589 0.196 Uiso 0.50 d 1 R . .
H25B H 0.3097 0.5055 0.7541 0.196 Uiso 0.50 d 1 R . .
H25C H 0.3830 0.5013 0.7316 0.196 Uiso 0.50 d 1 R . .
C28 C 0.1900(14) 0.5978(6) 0.5977(13) 0.130(4) Uani 0.50 d 1 D U .
H28A H 0.1821 0.6182 0.6384 0.195 Uiso 0.50 calc 1 GR . .
H28B H 0.1368 0.5894 0.5462 0.195 Uiso 0.50 calc 1 GR . .
H28C H 0.2225 0.6124 0.5740 0.195 Uiso 0.50 calc 1 GR . .
C27 C 0.1934(13) 0.5325(7) 0.6836(14) 0.130(4) Uani 0.50 d 1 D U .
H27A H 0.1601 0.5101 0.6381 0.195 Uiso 0.50 calc 1 GR . .
H27B H 0.1588 0.5501 0.7005 0.195 Uiso 0.50 calc 1 GR . .
H27C H 0.2362 0.5179 0.7386 0.195 Uiso 0.50 calc 1 GR . .

loop_
_atom_site_aniso_label
_atom_site_aniso_U_11
_atom_site_aniso_U_22
_atom_site_aniso_U_33
_atom_site_aniso_U_23
_atom_site_aniso_U_13
_atom_site_aniso_U_12
Cd2 0.02045(18) 0.02127(18) 0.02055(18) 0.00000(12) 0.00973(13) 0.00097(11)
Cd1 0.0190(2) 0.0220(2) 0.0237(2) 0.000 0.00867(18) 0.000
O6 0.0334(17) 0.0319(18) 0.0305(17) 0.0117(14) 0.0139(14) 0.0015(14)
O8 0.042(2) 0.047(2) 0.056(2) -0.0250(18) 0.0316(18) -0.0071(17)
O10 0.0318(17) 0.042(2) 0.0322(17) 0.0136(15) 0.0144(14) 0.0096(14)
O12 0.0327(17) 0.0323(18) 0.0342(17) -0.0115(14) 0.0170(14) -0.0113(14)
O2 0.0304(16) 0.0320(18) 0.0355(18) 0.0124(14) 0.0142(14) 0.0057(14)
O4 0.037(2) 0.070(3) 0.067(3) 0.040(2) 0.0241(19) 0.0043(19)
O5 0.046(2) 0.059(3) 0.078(3) 0.035(2) 0.044(2) 0.0105(18)
O7 0.0426(19) 0.0363(19) 0.043(2) -0.0212(16) 0.0234(16) -0.0095(15)
O11 0.0288(18) 0.046(2) 0.056(2) 0.0167(17) 0.0205(16) 0.0133(15)
O1 0.0294(19) 0.079(3) 0.086(3) 0.052(2) 0.031(2) 0.0208(19)
O9 0.0339(18) 0.055(2) 0.048(2) 0.0260(18) 0.0228(17) 0.0184(16)
C11 0.036(3) 0.065(4) 0.071(4) 0.036(3) 0.035(3) 0.017(3)
O3 0.040(2) 0.051(2) 0.051(2) 0.0281(18) 0.0166(17) 0.0099(17)
C4 0.025(2) 0.050(3) 0.055(3) 0.027(3) 0.021(2) 0.008(2)
C20 0.030(2) 0.045(3) 0.042(3) 0.014(2) 0.023(2) 0.009(2)
C12 0.032(3) 0.051(3) 0.061(4) 0.035(3) 0.025(3) 0.019(2)
C19 0.041(3) 0.038(3) 0.041(3) 0.019(2) 0.025(2) 0.009(2)
C24 0.030(2) 0.026(2) 0.029(2) 0.0031(19) 0.0128(19) 0.0069(19)
C18 0.027(2) 0.035(3) 0.034(3) 0.008(2) 0.013(2) 0.008(2)
C14 0.037(3) 0.045(3) 0.049(3) 0.019(2) 0.029(2) 0.010(2)
C8 0.032(3) 0.053(3) 0.059(4) 0.035(3) 0.018(3) 0.012(2)
C10 0.030(2) 0.033(3) 0.036(3) 0.015(2) 0.014(2) 0.002(2)
C15 0.032(2) 0.034(3) 0.035(3) 0.014(2) 0.017(2) 0.001(2)
C9 0.034(3) 0.036(3) 0.033(3) 0.007(2) 0.017(2) -0.002(2)
C6 0.027(2) 0.044(3) 0.043(3) 0.021(2) 0.010(2) 0.001(2)
C21 0.034(3) 0.059(3) 0.047(3) 0.027(3) 0.025(2) 0.018(2)
C3 0.032(3) 0.047(3) 0.057(3) 0.030(3) 0.024(2) 0.007(2)
C2 0.029(2) 0.038(3) 0.041(3) 0.016(2) 0.018(2) 0.005(2)
C7 0.027(3) 0.060(4) 0.059(4) 0.028(3) 0.019(2) 0.006(2)
C23 0.029(2) 0.033(3) 0.029(2) 0.0071(19) 0.014(2) 0.0075(19)
C22 0.035(3) 0.048(3) 0.046(3) 0.024(2) 0.023(2) 0.016(2)
C1 0.026(2) 0.036(3) 0.038(3) 0.013(2) 0.013(2) 0.003(2)
C13 0.034(3) 0.044(3) 0.049(3) 0.022(2) 0.026(2) 0.014(2)
C17 0.028(2) 0.029(2) 0.031(2) 0.005(2) 0.011(2) 0.0026(19)
C16 0.040(3) 0.029(2) 0.028(2) -0.0072(19) 0.018(2) -0.002(2)
C5 0.032(3) 0.041(3) 0.040(3) 0.018(2) 0.008(2) -0.002(2)
Na1 0.0230(9) 0.0372(10) 0.0412(10) 0.0079(8) 0.0130(8) -0.0003(7)
Na2 0.0377(14) 0.0477(17) 0.0316(14) 0.000 0.0228(12) 0.000
O13 0.21(2) 0.074(10) 0.052(8) 0.000 0.082(11) 0.000
O14 0.193(9) 0.083(6) 0.099(6) -0.009(5) 0.045(6) -0.007(6)
N1 0.190(9) 0.068(6) 0.085(6) 0.002(5) 0.053(6) -0.010(6)
C26 0.191(9) 0.069(6) 0.081(6) 0.000(5) 0.055(7) -0.011(7)
C25 0.197(9) 0.073(6) 0.088(6) 0.000(5) 0.043(7) -0.007(6)
C28 0.194(9) 0.072(6) 0.094(6) 0.000(5) 0.047(7) -0.008(6)
C27 0.198(9) 0.077(6) 0.091(6) -0.005(5) 0.051(7) -0.011(6)

loop_
_atom_type_symbol
_atom_type_description
_atom_type_scat_dispersion_real
_atom_type_scat_dispersion_imag
_atom_type_scat_source
C C 0.0033 0.0016 'International Tables Vol C Tables 4.2.6.8 and 6.1.1.4'
H H 0.0000 0.0000 'International Tables Vol C Tables 4.2.6.8 and 6.1.1.4'
Cd Cd -0.8075 1.2024 'International Tables Vol C Tables 4.2.6.8 and 6.1.1.4'
N N 0.0061 0.0033 'International Tables Vol C Tables 4.2.6.8 and 6.1.1.4'
Na Na 0.0362 0.0249 'International Tables Vol C Tables 4.2.6.8 and 6.1.1.4'
O O 0.0106 0.0060 'International Tables Vol C Tables 4.2.6.8 and 6.1.1.4'

loop_
_geom_angle_atom_site_label_1
_geom_angle_atom_site_label_2
_geom_angle_atom_site_label_3
_geom_angle
_geom_angle_site_symmetry_1
_geom_angle_site_symmetry_3
O6 Cd2 O8 97.67(13) . .
O6 Cd2 O10 88.24(11) . .
O6 Cd2 O7 116.76(12) . .
O6 Cd2 O9 143.00(12) . .
O6 Cd2 C17 115.59(13) . .
O6 Cd2 C16 108.93(13) . .
O6 Cd2 Na1 92.04(9) . .
O6 Cd2 Na2 48.61(9) . .
O8 Cd2 O10 100.94(12) . .
O8 Cd2 O7 54.40(11) . .
O8 Cd2 O9 94.07(14) . .
O8 Cd2 C17 98.22(14) . .
O8 Cd2 C16 27.23(13) . .
O8 Cd2 Na1 94.41(9) . .
O8 Cd2 Na2 123.99(9) . .
O10 Cd2 O7 145.12(11) . .
O10 Cd2 C17 27.42(12) . .
O10 Cd2 C16 124.75(13) . .
O10 Cd2 Na1 164.47(9) . .
O10 Cd2 Na2 47.21(8) . .
O12 Cd2 O6 94.92(11) . .
O12 Cd2 O8 139.76(12) . .
O12 Cd2 O10 117.55(12) . .
O12 Cd2 O7 85.87(11) . .
O12 Cd2 O9 98.41(13) . .
O12 Cd2 C17 110.34(13) . .
O12 Cd2 C16 112.81(13) . .
O12 Cd2 Na1 46.95(9) . .
O12 Cd2 Na2 92.51(8) . .
O7 Cd2 C17 123.09(13) . .
O7 Cd2 C16 27.18(12) . .
O7 Cd2 Na1 46.31(8) . .
O7 Cd2 Na2 165.14(9) . .
O9 Cd2 O10 55.03(11) . .
O9 Cd2 O7 98.57(12) . .
O9 Cd2 C17 27.61(12) . .
O9 Cd2 C16 97.35(14) . .
O9 Cd2 Na1 121.94(9) . .
O9 Cd2 Na2 96.28(9) . .
C17 Cd2 C16 113.01(14) . .
C17 Cd2 Na1 147.49(10) . .
C17 Cd2 Na2 71.28(10) . .
C16 Cd2 Na1 69.68(10) . .
C16 Cd2 Na2 148.95(11) . .
Na1 Cd2 Na2 124.24(4) . .
O2 Cd1 O2 133.04(16) 2_655 .
O2 Cd1 O1 54.50(11) . .
O2 Cd1 O1 54.50(11) 2_655 2_655
O2 Cd1 O1 89.69(12) 2_655 .
O2 Cd1 O1 89.69(12) . 2_655
O2 Cd1 O3 127.65(11) . 2_655
O2 Cd1 O3 76.43(11) . .
O2 Cd1 O3 127.65(11) 2_655 .
O2 Cd1 O3 76.43(11) 2_655 2_655
O2 Cd1 C1 27.34(12) 2_655 2_655
O2 Cd1 C1 27.34(12) . .
O2 Cd1 C1 112.29(13) . 2_655
O2 Cd1 C1 112.29(13) 2_655 .
O2 Cd1 Na1 153.12(8) . 2_655
O2 Cd1 Na1 39.53(8) . .
O2 Cd1 Na1 153.12(8) 2_655 .
O2 Cd1 Na1 39.53(8) 2_655 2_655
O4 Cd1 O2 85.73(12) 2_655 .
O4 Cd1 O2 129.42(12) 2_655 2_655
O4 Cd1 O2 129.42(12) . .
O4 Cd1 O2 85.73(12) . 2_655
O4 Cd1 O4 90.6(2) 2_655 .
O4 Cd1 O1 175.41(13) . .
O4 Cd1 O1 92.17(18) . 2_655
O4 Cd1 O1 92.17(18) 2_655 .
O4 Cd1 O1 175.41(13) 2_655 2_655
O4 Cd1 O3 86.44(15) 2_655 .
O4 Cd1 O3 86.44(15) . 2_655
O4 Cd1 O3 52.98(12) . .
O4 Cd1 O3 52.98(12) 2_655 2_655
O4 Cd1 C1 88.85(16) 2_655 .
O4 Cd1 C1 156.69(14) 2_655 2_655
O4 Cd1 C1 156.69(14) . .
O4 Cd1 C1 88.85(16) . 2_655
O4 Cd1 Na1 90.54(9) 2_655 2_655
O4 Cd1 Na1 77.15(10) 2_655 .
O4 Cd1 Na1 77.15(10) . 2_655
O4 Cd1 Na1 90.54(9) . .
O1 Cd1 O1 85.3(2) 2_655 .
O1 Cd1 O3 130.84(11) 2_655 2_655
O1 Cd1 O3 92.33(14) . 2_655
O1 Cd1 O3 92.33(14) 2_655 .
O1 Cd1 O3 130.84(11) . .
O1 Cd1 C1 27.15(12) . .
O1 Cd1 C1 27.15(12) 2_655 2_655
O1 Cd1 C1 87.15(16) 2_655 .
O1 Cd1 C1 87.15(16) . 2_655
O1 Cd1 Na1 99.17(9) . 2_655
O1 Cd1 Na1 99.17(9) 2_655 .
O1 Cd1 Na1 93.63(8) 2_655 2_655
O1 Cd1 Na1 93.63(8) . .
O3 Cd1 O3 123.64(18) 2_655 .
O3 Cd1 C1 111.45(14) . 2_655
O3 Cd1 C1 103.74(12) . .
O3 Cd1 C1 111.45(14) 2_655 .
O3 Cd1 C1 103.74(12) 2_655 2_655
O3 Cd1 Na1 129.95(8) 2_655 .
O3 Cd1 Na1 38.26(8) 2_655 2_655
O3 Cd1 Na1 129.95(8) . 2_655
O3 Cd1 Na1 38.26(8) . .
C1 Cd1 C1 100.6(2) 2_655 .
C1 Cd1 Na1 66.64(10) . .
C1 Cd1 Na1 126.16(10) . 2_655
C1 Cd1 Na1 126.16(10) 2_655 .
C1 Cd1 Na1 66.64(10) 2_655 2_655
Na1 Cd1 Na1 162.58(6) . 2_655
Cd2 O6 Na2 88.96(10) . .
C9 O6 Cd2 109.6(3) . .
C9 O6 Na2 152.2(3) . .
C16 O8 Cd2 96.5(3) . .
Cd2 O10 Na2 85.61(10) . .
C17 O10 Cd2 88.8(3) . .
C17 O10 Na2 146.1(3) . .
Cd2 O12 Na1 90.09(11) . .
C24 O12 Cd2 111.3(3) 8_566 .
C24 O12 Na1 146.9(3) 8_566 .
Cd1 O2 Na1 101.39(12) . .
C1 O2 Cd1 94.4(3) . .
C1 O2 Na1 161.7(3) . .
C5 O4 Cd1 97.4(3) . .
C9 O5 Na1 146.0(3) . .
C16 O7 Cd2 86.3(3) . .
C16 O7 Na1 142.7(3) . .
Na1 O7 Cd2 83.82(11) . .
C24 O11 Na2 142.0(3) . 7_465
C1 O1 Cd1 89.0(3) . .
C17 O9 Cd2 93.9(3) . .
C10 C11 C12 120.9(5) . .
C5 O3 Cd1 87.0(3) . .
C5 O3 Na1 165.0(4) . .
Na1 O3 Cd1 97.50(13) . .
C3 C4 C2 120.7(4) 7_565 .
C23 C20 C19 120.8(4) . .
C15 C12 C11 120.1(4) . .
C18 C19 C20 120.4(4) . .
O12 C24 C23 116.3(4) 8_465 .
O11 C24 O12 124.2(4) . 8_465
O11 C24 C23 119.4(4) . .
C19 C18 C17 120.7(4) . .
C21 C18 C19 118.8(4) . .
C21 C18 C17 120.4(4) . .
C15 C14 C13 121.0(4) . .
C7 C8 C6 120.3(5) 5_666 .
C11 C10 C9 120.9(4) . .
C11 C10 C13 118.0(4) . .
C13 C10 C9 121.1(4) . .
C12 C15 C16 120.5(4) . 6_566
C14 C15 C12 119.3(4) . .
C14 C15 C16 120.2(4) . 6_566
O6 C9 C10 116.6(4) . .
O5 C9 O6 124.1(4) . .
O5 C9 C10 119.3(4) . .
C8 C6 C7 118.8(4) . .
C8 C6 C5 120.9(4) . .
C7 C6 C5 120.3(4) . .
C18 C21 C22 121.2(4) . .
C4 C3 C2 120.4(4) 7_565 .
C4 C2 C3 118.9(4) . .
C4 C2 C1 120.5(4) . .
C3 C2 C1 120.6(4) . .
C8 C7 C6 120.9(5) 5_666 .
C20 C23 C24 121.2(4) . .
C20 C23 C22 118.6(4) . .
C22 C23 C24 120.2(4) . .
C21 C22 C23 120.2(4) . .
O2 C1 Cd1 58.3(2) . .
O2 C1 C2 118.3(4) . .
O1 C1 Cd1 63.8(3) . .
O1 C1 O2 122.1(4) . .
O1 C1 C2 119.6(4) . .
C2 C1 Cd1 176.4(3) . .
C14 C13 C10 120.7(4) . .
O10 C17 Cd2 63.8(2) . .
O10 C17 O9 122.3(4) . .
O10 C17 C18 120.0(4) . .
O9 C17 Cd2 58.5(2) . .
O9 C17 C18 117.7(4) . .
C18 C17 Cd2 176.0(3) . .
O8 C16 Cd2 56.3(2) . .
O8 C16 C15 117.5(4) . 6_565
O7 C16 Cd2 66.6(2) . .
O7 C16 O8 122.8(4) . .
O7 C16 C15 119.7(4) . 6_565
C15 C16 Cd2 173.7(3) 6_565 .
O4 C5 C6 118.1(4) . .
O3 C5 O4 122.6(4) . .
O3 C5 C6 119.3(4) . .
Cd2 Na1 Cd1 154.29(6) . .
O12 Na1 Cd2 42.96(7) . .
O12 Na1 Cd1 124.21(9) . .
O12 Na1 O5 81.65(13) . .
O2 Na1 Cd2 115.65(9) . .
O2 Na1 Cd1 39.08(8) . .
O2 Na1 O12 91.53(12) . .
O2 Na1 O5 173.05(15) . .
O2 Na1 O7 97.31(13) . .
O5 Na1 Cd2 59.82(9) . .
O5 Na1 Cd1 145.83(11) . .
O7 Na1 Cd2 49.86(8) . .
O7 Na1 Cd1 117.26(10) . .
O7 Na1 O12 85.52(12) . .
O7 Na1 O5 83.55(14) . .
O3 Na1 Cd2 161.09(12) . .
O3 Na1 Cd1 44.24(9) . .
O3 Na1 O12 135.18(16) . .
O3 Na1 O2 81.83(12) . .
O3 Na1 O5 102.05(14) . .
O3 Na1 O7 139.22(16) . .
Cd2 Na2 Cd2 151.50(9) 2 .
O6 Na2 Cd2 42.44(7) . .
O6 Na2 Cd2 42.44(7) 2 2
O6 Na2 Cd2 112.05(10) . 2
O6 Na2 Cd2 112.05(10) 2 .
O6 Na2 O6 85.14(16) 2 .
O6 Na2 O11 165.11(14) 2 8_566
O6 Na2 O11 80.73(11) 2 7_465
O6 Na2 O11 165.11(14) . 7_465
O6 Na2 O11 80.73(11) . 8_566
O10 Na2 Cd2 134.64(8) 2 .
O10 Na2 Cd2 47.18(7) 2 2
O10 Na2 Cd2 134.64(8) . 2
O10 Na2 Cd2 47.18(7) . .
O10 Na2 O6 101.19(12) . 2
O10 Na2 O6 82.80(11) 2 2
O10 Na2 O6 101.19(12) 2 .
O10 Na2 O6 82.80(11) . .
O10 Na2 O10 174.7(2) 2 .
O10 Na2 O11 81.74(12) 2 7_465
O10 Na2 O11 95.32(12) . 7_465
O10 Na2 O11 81.74(12) . 8_566
O10 Na2 O11 95.32(12) 2 8_566
O11 Na2 Cd2 141.17(9) 8_566 2
O11 Na2 Cd2 59.35(8) 7_465 2
O11 Na2 Cd2 141.17(9) 7_465 .
O11 Na2 Cd2 59.35(8) 8_566 .
O11 Na2 O11 113.70(19) 8_566 7_465
C26 N1 C28 121.7(16) . .
C26 N1 C27 117.6(15) . .
C28 N1 C27 121(2) . .
O14 C26 N1 119.2(18) . .
O14 C26 C25 132(3) . .
N1 C26 C25 108(2) . .

loop_
_geom_bond_atom_site_label_1
_geom_bond_atom_site_label_2
_geom_bond_distance
_geom_bond_site_symmetry_2
Cd2 O6 2.229(3) .
Cd2 O8 2.284(3) .
Cd2 O10 2.430(3) .
Cd2 O12 2.224(3) .
Cd2 O7 2.509(3) .
Cd2 O9 2.314(3) .
Cd2 C17 2.708(4) .
Cd2 C16 2.729(4) .
Cd2 Na1 3.2632(17) .
Cd2 Na2 3.3035(7) .
Cd1 O2 2.329(3) .
Cd1 O2 2.329(3) 2_655
Cd1 O4 2.320(4) .
Cd1 O4 2.320(4) 2_655
Cd1 O1 2.451(4) .
Cd1 O1 2.451(4) 2_655
Cd1 O3 2.549(4) 2_655
Cd1 O3 2.549(4) .
Cd1 C1 2.731(5) 2_655
Cd1 C1 2.731(4) .
Cd1 Na1 3.6219(17) .
Cd1 Na1 3.6219(17) 2_655
O6 C9 1.266(5) .
O6 Na2 2.479(4) .
O8 C16 1.257(6) .
O10 C17 1.247(5) .
O10 Na2 2.431(3) .
O12 C24 1.265(5) 8_566
O12 Na1 2.385(4) .
O2 C1 1.258(5) .
O2 Na1 2.352(3) .
O4 C5 1.252(6) .
O5 C9 1.241(6) .
O5 Na1 2.448(4) .
O7 C16 1.249(5) .
O7 Na1 2.374(4) .
O11 C24 1.246(5) .
O11 Na2 2.520(3) 7_465
O1 C1 1.247(6) .
O9 C17 1.258(5) .
C11 C12 1.393(7) .
C11 C10 1.383(7) .
O3 C5 1.235(6) .
O3 Na1 2.262(4) .
C4 C3 1.371(7) 7_565
C4 C2 1.383(7) .
C20 C19 1.384(6) .
C20 C23 1.374(6) .
C12 C15 1.372(7) .
C19 C18 1.381(6) .
C24 O12 1.265(5) 8_465
C24 C23 1.509(6) .
C18 C21 1.366(7) .
C18 C17 1.510(6) .
C14 C15 1.373(6) .
C14 C13 1.375(7) .
C8 C6 1.381(7) .
C8 C7 1.368(7) 5_666
C10 C9 1.499(6) .
C10 C13 1.391(6) .
C15 C16 1.519(6) 6_566
C6 C7 1.387(7) .
C6 C5 1.503(6) .
C21 C22 1.379(6) .
C3 C4 1.371(7) 7_565
C3 C2 1.396(7) .
C2 C1 1.495(6) .
C7 C8 1.368(7) 5_666
C23 C22 1.390(6) .
C16 C15 1.519(6) 6_565
Na2 Cd2 3.3035(7) 2
Na2 O6 2.479(4) 2
Na2 O10 2.431(3) 2
Na2 O11 2.520(4) 7_465
Na2 O11 2.520(4) 8_566
O14 C26 1.25(2) .
N1 C26 1.28(3) .
N1 C28 1.335(18) .
N1 C27 1.390(19) .
C26 C25 1.45(2) .

loop_
_platon_squeeze_void_nr
_platon_squeeze_void_average_x
_platon_squeeze_void_average_y
_platon_squeeze_void_average_z
_platon_squeeze_void_volume
_platon_squeeze_void_count_electrons
_platon_squeeze_void_content
1 -0.001 0.153 -0.250 529 89 ' '
2 0.501 0.347 0.250 528 89 ' '
3 0.499 0.653 -0.250 529 89 ' '
4 0.001 0.847 0.250 528 89 ' '
5 1.000 0.450 0.250 18 1 ' '
6 0.500 0.950 0.250 18 1 ' '
7 0.500 0.050 0.750 18 1 ' '
8 0.000 0.550 0.750 18 1 ' '
